data_4028463
loop_
_publ_author_name
'Christian Ruzi\'e'
'Jolanta Karpinska'
'Alan R. Kennedy'
'Yves H. Geerts'

_publ_section_title
;
 Synthesis of 1,6-, 2,7-, 3,8-, and 4,9-Isomers of
 Didodecyl[1]benzothieno[3,2-b][1]benzothiophenes
;
_journal_name_full 'Journal of Organic Chemistry'
_journal_page_first 7741
_journal_page_last 7748
_journal_paper_doi 10.1021/jo401134c
_journal_volume 78
_journal_year 2013
_chemical_formula_sum 'C14 H8 Br2 S2'
_chemical_formula_weight 400.14
_chemical_name_systematic
;
 ?
;
_space_group_IT_number 15
_symmetry_cell_setting monoclinic
_symmetry_space_group_name_Hall '-C 2yc'
_symmetry_space_group_name_H-M 'C 1 2/c 1'
_atom_sites_solution_hydrogens geom
_atom_sites_solution_primary direct
_atom_sites_solution_secondary difmap
_audit_creation_method SHELXL-97
_cell_angle_alpha 90.00
_cell_angle_beta 103.816(8)
_cell_angle_gamma 90.00
_cell_formula_units_Z 4
_cell_length_a 21.9821(16)
_cell_length_b 4.1296(3)
_cell_length_c 14.4511(11)
_cell_measurement_reflns_used 2401
_cell_measurement_temperature 123(2)
_cell_measurement_theta_max 72.7908
_cell_measurement_theta_min 4.1387
_cell_volume 1273.88(17)
_computing_structure_refinement 'SHELXL-97 (Sheldrick, 2008)'
_diffrn_ambient_temperature 123(2)
_diffrn_measured_fraction_theta_full 0.998
_diffrn_measured_fraction_theta_max 0.989
_diffrn_measurement_device_type 'Oxford Diffraction Gemini S'
_diffrn_measurement_method 'omega scans'
_diffrn_radiation_monochromator graphite
_diffrn_radiation_source 'fine-focus sealed tube'
_diffrn_radiation_type CuK\a
_diffrn_radiation_wavelength 1.54180
_diffrn_reflns_av_R_equivalents 0.0357
_diffrn_reflns_av_sigmaI/netI 0.0257
_diffrn_reflns_limit_h_max 25
_diffrn_reflns_limit_h_min -26
_diffrn_reflns_limit_k_max 5
_diffrn_reflns_limit_k_min -3
_diffrn_reflns_limit_l_max 17
_diffrn_reflns_limit_l_min -17
_diffrn_reflns_number 4334
_diffrn_reflns_theta_full 70.00
_diffrn_reflns_theta_max 72.94
_diffrn_reflns_theta_min 6.67
_exptl_absorpt_coefficient_mu 10.928
_exptl_absorpt_correction_T_max 1.00000
_exptl_absorpt_correction_T_min 0.22956
_exptl_absorpt_correction_type multi-scan
_exptl_absorpt_process_details
;
CrysAlisPro, Agilent Technologies,
Version 1.171.34.46 (release 25-11-2010 CrysAlis171 .NET)
(compiled Nov 25 2010,17:55:46)
empirical absorption correction using spherical harmonics,
 implemented in SCALE3 ABSPACK scaling algorithm.
;
_exptl_crystal_colour colourless
_exptl_crystal_density_diffrn 2.086
_exptl_crystal_description needle
_exptl_crystal_F_000 776
_exptl_crystal_size_max 0.5
_exptl_crystal_size_mid 0.08
_exptl_crystal_size_min 0.04
_refine_diff_density_max 1.020
_refine_diff_density_min -0.823
_refine_diff_density_rms 0.154
_refine_ls_extinction_method none
_refine_ls_goodness_of_fit_ref 1.154
_refine_ls_hydrogen_treatment constr
_refine_ls_matrix_type full
_refine_ls_number_parameters 82
_refine_ls_number_reflns 1252
_refine_ls_number_restraints 0
_refine_ls_restrained_S_all 1.154
_refine_ls_R_factor_all 0.0439
_refine_ls_R_factor_gt 0.0423
_refine_ls_shift/su_max 0.001
_refine_ls_shift/su_mean 0.000
_refine_ls_structure_factor_coef Fsqd
_refine_ls_weighting_details 'calc w=1/[\s^2^(Fo^2^)+(0.0748P)^2^+3.5808P] where P=(Fo^2^+2Fc^2^)/3'
_refine_ls_weighting_scheme calc
_refine_ls_wR_factor_gt 0.1198
_refine_ls_wR_factor_ref 0.1217
_reflns_number_gt 1174
_reflns_number_total 1252
_reflns_threshold_expression I>2\s(I)
_cod_data_source_file jo401134c_si_002.cif
_cod_data_source_block cr760
_cod_original_cell_volume 1273.88(16)
_cod_database_code 4028463

loop_
_symmetry_equiv_pos_as_xyz
'x, y, z'
'-x, y, -z+1/2'
'x+1/2, y+1/2, z'
'-x+1/2, y+1/2, -z+1/2'
'-x, -y, -z'
'x, -y, z-1/2'
'-x+1/2, -y+1/2, -z'
'x+1/2, -y+1/2, z-1/2'

loop_
_atom_site_label
_atom_site_type_symbol
_atom_site_fract_x
_atom_site_fract_y
_atom_site_fract_z
_atom_site_U_iso_or_equiv
_atom_site_adp_type
_atom_site_occupancy
_atom_site_symmetry_multiplicity
_atom_site_calc_flag
_atom_site_refinement_flags
Br1 Br 0.325379(18) 0.02086(10) 0.58098(3) 0.0294(2) Uani 1 1 d .
S1 S 0.52009(4) -0.0819(2) 0.89764(6) 0.0236(3) Uani 1 1 d .
C3 C 0.35826(17) -0.1385(9) 0.7067(2) 0.0223(7) Uani 1 1 d .
C4 C 0.31894(17) -0.3093(10) 0.7509(3) 0.0269(8) Uani 1 1 d .
H4 H 0.2768 -0.3515 0.7183 0.032 Uiso 1 1 calc R
C1 C 0.44209(16) -0.1859(9) 0.8457(2) 0.0227(7) Uani 1 1 d .
C2 C 0.42023(18) -0.0750(9) 0.7525(3) 0.0228(7) Uani 1 1 d .
C6 C 0.40376(17) -0.3593(9) 0.8919(3) 0.0249(7) Uani 1 1 d .
H6 H 0.4195 -0.4358 0.9551 0.030 Uiso 1 1 calc R
C5 C 0.34195(19) -0.4186(10) 0.8439(3) 0.0278(8) Uani 1 1 d .
H5 H 0.3152 -0.5348 0.8748 0.033 Uiso 1 1 calc R
C7 C 0.46782(16) 0.1069(9) 0.7125(2) 0.0223(7) Uani 1 1 d .
H7 H 0.4534 0.3353 0.6986 0.027 Uiso 1 1 calc R

loop_
_atom_site_aniso_label
_atom_site_aniso_U_11
_atom_site_aniso_U_22
_atom_site_aniso_U_33
_atom_site_aniso_U_23
_atom_site_aniso_U_13
_atom_site_aniso_U_12
Br1 0.0224(3) 0.0369(4) 0.0264(3) 0.00380(14) 0.0010(2) 0.00346(14)
S1 0.0196(5) 0.0291(5) 0.0217(5) 0.0004(3) 0.0040(3) -0.0021(4)
C3 0.0232(17) 0.0174(17) 0.0241(17) 0.0009(13) 0.0014(13) 0.0038(14)
C4 0.0186(16) 0.030(2) 0.0337(19) -0.0055(16) 0.0087(14) 0.0008(15)
C1 0.0188(16) 0.0248(19) 0.0239(17) -0.0041(14) 0.0041(13) 0.0020(14)
C2 0.0230(18) 0.0238(17) 0.0240(18) -0.0022(14) 0.0100(15) 0.0014(15)
C6 0.0246(17) 0.0262(19) 0.0242(17) 0.0005(15) 0.0065(14) -0.0023(15)
C5 0.0229(18) 0.0281(19) 0.034(2) -0.0030(17) 0.0093(16) -0.0026(17)
C7 0.0214(18) 0.0213(17) 0.0237(17) 0.0002(14) 0.0044(14) 0.0003(14)

loop_
_atom_type_symbol
_atom_type_description
_atom_type_scat_dispersion_real
_atom_type_scat_dispersion_imag
_atom_type_scat_source
C C 0.0181 0.0091 'International Tables Vol C Tables 4.2.6.8 and 6.1.1.4'
H H 0.0000 0.0000 'International Tables Vol C Tables 4.2.6.8 and 6.1.1.4'
Br Br -0.6763 1.2805 'International Tables Vol C Tables 4.2.6.8 and 6.1.1.4'
S S 0.3331 0.5567 'International Tables Vol C Tables 4.2.6.8 and 6.1.1.4'

loop_
_geom_angle_atom_site_label_1
_geom_angle_atom_site_label_2
_geom_angle_atom_site_label_3
_geom_angle
_geom_angle_site_symmetry_1
_geom_angle_site_symmetry_3
C1 S1 C7 93.55(16) . 2_656
C4 C3 C2 121.7(3) . .
C4 C3 Br1 118.7(3) . .
C2 C3 Br1 119.6(3) . .
C3 C4 C5 119.1(3) . .
C3 C4 H4 120.4 . .
C5 C4 H4 120.4 . .
C6 C1 C2 121.6(3) . .
C6 C1 S1 124.3(3) . .
C2 C1 S1 114.1(3) . .
C3 C2 C1 118.0(3) . .
C3 C2 C7 127.0(3) . .
C1 C2 C7 115.0(3) . .
C5 C6 C1 118.8(3) . .
C5 C6 H6 120.6 . .
C1 C6 H6 120.6 . .
C6 C5 C4 120.7(4) . .
C6 C5 H5 119.7 . .
C4 C5 H5 119.7 . .
C2 C7 C7 109.2(3) . 2_656
C2 C7 S1 112.1(3) . 2_656
C7 C7 S1 107.8(3) 2_656 2_656
C2 C7 H7 109.3 . .
C7 C7 H7 109.3 2_656 .
S1 C7 H7 109.3 2_656 .

loop_
_geom_bond_atom_site_label_1
_geom_bond_atom_site_label_2
_geom_bond_distance
_geom_bond_site_symmetry_2
Br1 C3 1.906(3) .
S1 C1 1.753(4) .
S1 C7 1.847(4) 2_656
C3 C4 1.384(5) .
C3 C2 1.390(5) .
C4 C5 1.392(6) .
C4 H4 0.9500 .
C1 C6 1.391(5) .
C1 C2 1.395(5) .
C2 C7 1.511(5) .
C6 C5 1.392(5) .
C6 H6 0.9500 .
C5 H5 0.9500 .
C7 C7 1.564(7) 2_656
C7 S1 1.847(4) 2_656
C7 H7 1.0000 .

loop_
_geom_torsion_atom_site_label_1
_geom_torsion_atom_site_label_2
_geom_torsion_atom_site_label_3
_geom_torsion_atom_site_label_4
_geom_torsion
_geom_torsion_site_symmetry_1
_geom_torsion_site_symmetry_4
C2 C3 C4 C5 0.4(6) . .
Br1 C3 C4 C5 -178.1(3) . .
C7 S1 C1 C6 176.8(3) 2_656 .
C7 S1 C1 C2 -4.1(3) 2_656 .
C4 C3 C2 C1 -0.7(6) . .
Br1 C3 C2 C1 177.9(3) . .
C4 C3 C2 C7 179.8(4) . .
Br1 C3 C2 C7 -1.7(5) . .
C6 C1 C2 C3 0.9(6) . .
S1 C1 C2 C3 -178.2(3) . .
C6 C1 C2 C7 -179.5(3) . .
S1 C1 C2 C7 1.4(4) . .
C2 C1 C6 C5 -0.9(6) . .
S1 C1 C6 C5 178.1(3) . .
C1 C6 C5 C4 0.6(6) . .
C3 C4 C5 C6 -0.4(6) . .
C3 C2 C7 C7 -177.6(3) . 2_656
C1 C2 C7 C7 2.8(4) . 2_656
C3 C2 C7 S1 -58.3(5) . 2_656
C1 C2 C7 S1 122.2(3) . 2_656
